data_1547608
loop_
_publ_author_name
'Zhang, Shasha'
'Li, Dangdang'
'Song, Zehua'
'Zang, Chuanli'
'Zhang, Lu'
'Song, Xiushi'
'Li, Shengkun'

_publ_section_title
;
 &quot;Carbon Assimilation&quot; Inspired Design and Divergent Synthesis
 of Drimane Meroterpenoid Mimics as Novel Fungicidal Leads.
;
_journal_issue 41
_journal_name_full 'Journal of agricultural and food chemistry'
_journal_page_first 9013
_journal_page_last 9021
_journal_paper_doi 10.1021/acs.jafc.7b03126
_journal_volume 65
_journal_year 2017
_chemical_absolute_configuration ad
_chemical_formula_moiety 'C24 H35 N O2'
_chemical_formula_sum 'C24 H35 N O2'
_chemical_formula_weight 369.53
_space_group_crystal_system monoclinic
_space_group_IT_number 4
_space_group_name_Hall 'P 2yb'
_space_group_name_H-M_alt 'P 1 21 1'
_symmetry_space_group_name_Hall 'P 2yb'
_symmetry_space_group_name_H-M 'P 1 21 1'
_atom_sites_solution_hydrogens geom
_atom_sites_solution_primary direct
_audit_creation_date 2016-12-23
_audit_creation_method
;
Olex2 1.2
(compiled 2016.11.30 svn.r3356 for OlexSys, GUI svn.r5269)
;
_cell_angle_alpha 90
_cell_angle_beta 93.4847(6)
_cell_angle_gamma 90
_cell_formula_units_Z 2
_cell_length_a 9.67127(7)
_cell_length_b 7.05127(7)
_cell_length_c 15.44464(12)
_cell_measurement_reflns_used 12790
_cell_measurement_temperature 100.01(10)
_cell_measurement_theta_max 73.4260
_cell_measurement_theta_min 5.2600
_cell_volume 1051.296(15)
_computing_cell_refinement 'CrysAlisPro 1.171.38.43f (Rigaku OD, 2015)'
_computing_data_collection 'CrysAlisPro 1.171.38.43f (Rigaku OD, 2015)'
_computing_data_reduction 'CrysAlisPro 1.171.38.43f (Rigaku OD, 2015)'
_computing_molecular_graphics 'Olex2 (Dolomanov et al., 2009)'
_computing_publication_material 'Olex2 (Dolomanov et al., 2009)'
_computing_structure_refinement 'ShelXL (Sheldrick, 2015)'
_computing_structure_solution 'ShelXT (Sheldrick, 2015)'
_diffrn_ambient_environment N~2~
_diffrn_ambient_temperature 100.01(10)
_diffrn_detector 'CCD plate'
_diffrn_detector_area_resol_mean 5.2684
_diffrn_detector_type AtlasS2
_diffrn_measured_fraction_theta_full 0.9995
_diffrn_measured_fraction_theta_max 0.9288
_diffrn_measurement_details
;
List of Runs (angles in degrees, time in seconds):

  # Type    Start    End  Width  t~exp~   \w     \q     \k     \f   Frames
--------------------------------------------------------------------------
  1  \w    -69.00  32.00   1.00    1.00    --  -40.98  57.00-120.00  101
  2  \w   -113.00 -13.00   1.00    1.00    --  -40.98 -57.00   0.00  100
  3  \w   -113.00 -13.00   1.00    1.00    --  -40.98 -57.00  90.00  100
  4  \w   -115.00 -17.00   1.00    1.00    --  -40.98 -37.00   0.00   98
  5  \w     23.00  97.00   1.00    1.00    --   40.98-125.00 120.00   74
  6  \w     13.00 113.00   1.00    1.00    --   40.98  57.00  60.00  100
  7  \w      8.00 117.00   1.00    1.00    --   40.98  77.00 -30.00  109
  8  \w     23.00  97.00   1.00    1.00    --   40.98-125.00-150.00   74
  9  \w     24.00 109.00   1.00    1.00    --  106.95 -94.00 -90.00   85
 10  \w     78.00 178.00   1.00    1.00    --  106.95  61.00 -90.00  100
 11  \w     74.00 178.00   1.00    1.00    --  106.95  77.00 -30.00  104
 12  \w     78.00 178.00   1.00    1.00    --  106.95  61.00  30.00  100
 13  \w     74.00 178.00   1.00    1.00    --  106.95  77.00 -90.00  104
 14  \w     74.00 178.00   1.00    1.00    --  106.95  77.00  90.00  104
 15  \w     78.00 178.00   1.00    1.00    --  106.95  61.00 -60.00  100
 16  \w     74.00 178.00   1.00    1.00    --  106.95  77.00 -60.00  104
 17  \w     24.00 109.00   1.00    1.00    --  106.95 -94.00 -30.00   85
 18  \w     74.00 178.00   1.00    1.00    --  106.95  77.00  30.00  104
 19  \w     78.00 178.00   1.00    1.00    --  106.95  61.00 -30.00  100
 20  \w     78.00 178.00   1.00    1.00    --  106.95  61.00   0.00  100
 21  \w     74.00 178.00   1.00    1.00    --  106.95  77.00   0.00  104
 22  \w     78.00 178.00   1.00    1.00    --  106.95  61.00  60.00  100
 23  \w     81.00 178.00   1.00    1.00    --  106.95  45.00   0.00   97
 24  \w     81.00 178.00   1.00    1.00    --  106.95  45.00  30.00   97
 25  \w     81.00 171.00   1.00    1.00    --  106.95  45.00 -60.00   90
;
_diffrn_measurement_device 'four-circle diffractometer'
_diffrn_measurement_device_type 'SuperNova, Dual, Cu at zero, AtlasS2'
_diffrn_measurement_method '\w scans'
_diffrn_orient_matrix_type 'CrysAlisPro convention (1999,Acta A55,543-557)'
_diffrn_orient_matrix_UB_11 0.1486479000
_diffrn_orient_matrix_UB_12 0.0787996000
_diffrn_orient_matrix_UB_13 0.0099507000
_diffrn_orient_matrix_UB_21 0.0131421000
_diffrn_orient_matrix_UB_22 -0.0205128000
_diffrn_orient_matrix_UB_23 -0.0984582000
_diffrn_orient_matrix_UB_31 -0.0565119000
_diffrn_orient_matrix_UB_32 0.2027771000
_diffrn_orient_matrix_UB_33 -0.0138730000
_diffrn_radiation_monochromator mirror
_diffrn_radiation_probe x-ray
_diffrn_radiation_type 'Cu K\a'
_diffrn_radiation_wavelength 1.54184
_diffrn_reflns_av_R_equivalents 0.0341
_diffrn_reflns_av_unetI/netI 0.0250
_diffrn_reflns_Laue_measured_fraction_full 1.000
_diffrn_reflns_Laue_measured_fraction_max 0.993
_diffrn_reflns_limit_h_max 8
_diffrn_reflns_limit_h_min -12
_diffrn_reflns_limit_k_max 8
_diffrn_reflns_limit_k_min -8
_diffrn_reflns_limit_l_max 18
_diffrn_reflns_limit_l_min -18
_diffrn_reflns_number 15303
_diffrn_reflns_point_group_measured_fraction_full 0.949
_diffrn_reflns_point_group_measured_fraction_max 0.929
_diffrn_reflns_theta_full 67.684
_diffrn_reflns_theta_max 73.619
_diffrn_reflns_theta_min 4.581
_diffrn_source 'micro-focus sealed X-ray tube'
_diffrn_source_type 'SuperNova (Cu) X-ray Source'
_exptl_absorpt_coefficient_mu 0.563
_exptl_absorpt_correction_T_max 1.00000
_exptl_absorpt_correction_T_min 0.40841
_exptl_absorpt_correction_type multi-scan
_exptl_absorpt_process_details
;
CrysAlisPro 1.171.38.43f (Rigaku Oxford Diffraction, 2015)
Empirical absorption correction using spherical harmonics,
 implemented in SCALE3 ABSPACK scaling algorithm.
;
_exptl_crystal_colour colorless
_exptl_crystal_density_diffrn 1.167
_exptl_crystal_description block
_exptl_crystal_F_000 404
_exptl_crystal_size_max 0.32
_exptl_crystal_size_mid 0.24
_exptl_crystal_size_min 0.2
_refine_diff_density_max 0.172
_refine_diff_density_min -0.255
_refine_diff_density_rms 0.044
_refine_ls_abs_structure_details
;
 Flack x determined using 1595 quotients [(I+)-(I-)]/[(I+)+(I-)]
 (Parsons, Flack and Wagner, Acta Cryst. B69 (2013) 249-259).
;
_refine_ls_abs_structure_Flack 0.17(13)
_refine_ls_extinction_method none
_refine_ls_goodness_of_fit_ref 1.042
_refine_ls_hydrogen_treatment constr
_refine_ls_matrix_type full
_refine_ls_number_parameters 249
_refine_ls_number_reflns 3930
_refine_ls_number_restraints 1
_refine_ls_restrained_S_all 1.042
_refine_ls_R_factor_all 0.0387
_refine_ls_R_factor_gt 0.0386
_refine_ls_shift/su_max 0.000
_refine_ls_shift/su_mean 0.000
_refine_ls_structure_factor_coef Fsqd
_refine_ls_weighting_details 'w=1/[\s^2^(Fo^2^)+(0.0740P)^2^+0.1158P] where P=(Fo^2^+2Fc^2^)/3'
_refine_ls_weighting_scheme calc
_refine_ls_wR_factor_gt 0.1023
_refine_ls_wR_factor_ref 0.1025
_reflns_Friedel_coverage 0.723
_reflns_Friedel_fraction_full 0.889
_reflns_Friedel_fraction_max 0.852
_reflns_number_gt 3897
_reflns_number_total 3930
_reflns_threshold_expression 'I > 2\s(I)'
_cod_data_source_file jf7b03126_si_002.cif
_cod_data_source_block exp_177
_cod_depositor_comments 'Adding full bibliography for 1547607--1547608.cif.'
_cod_database_code 1547608
_shelx_space_group_comment
;
The symmetry employed for this shelxl refinement is uniquely defined
by the following loop, which should always be used as a source of
symmetry information in preference to the above space-group names.
They are only intended as comments.
;
_shelx_estimated_absorpt_t_max 0.896
_shelx_estimated_absorpt_t_min 0.840
_reflns_odcompleteness_completeness 99.95
_reflns_odcompleteness_iscentric 1
_reflns_odcompleteness_theta 66.97
_olex2_refinement_description
;
1. Fixed Uiso
 At 1.2 times of:
  All C(H) groups, All C(H,H) groups
 At 1.5 times of:
  All C(H,H,H) groups, All O(H) groups
2.a Ternary CH refined with riding coordinates:
 C10(H10), C6(H6), C18(H18)
2.b Secondary CH2 refined with riding coordinates:
 C7(H7A,H7B), C15(H15A,H15B), C2(H2A,H2B), C17(H17A,H17B), C4(H4A,H4B), C8(H8A,
 H8B), C3(H3A,H3B)
2.c Aromatic/amide H refined with riding coordinates:
 C20(H20), C24(H24), C21(H21), C22(H22), C23(H23)
2.d Idealised Me refined as rotating group:
 C12(H12A,H12B,H12C), C11(H11A,H11B,H11C), C14(H14A,H14B,H14C), C13(H13A,H13B,
 H13C)
2.e Idealised tetrahedral OH refined as rotating group:
 O1(H1)
;
_shelx_shelxl_version_number 2014/7
_olex2_date_sample_data_collection 2016-12-23
_olex2_submission_special_instructions 'No special instructions were received'
_oxdiff_exptl_absorpt_empirical_details
;
Empirical correction (ABSPACK) includes:
- Absorption correction using spherical harmonics
- Frame scaling
;
_oxdiff_exptl_absorpt_empirical_full_max 1.558
_oxdiff_exptl_absorpt_empirical_full_min 0.374

loop_
_space_group_symop_operation_xyz
'x, y, z'
'-x, y+1/2, -z'

loop_
_atom_site_label
_atom_site_type_symbol
_atom_site_fract_x
_atom_site_fract_y
_atom_site_fract_z
_atom_site_U_iso_or_equiv
_atom_site_adp_type
_atom_site_occupancy
_atom_site_site_symmetry_order
_atom_site_calc_flag
_atom_site_refinement_flags_posn
O2 O 0.37096(14) 0.8607(2) 0.03508(9) 0.0252(3) Uani 1 1 d .
O1 O 0.62355(13) 0.1158(2) 0.17928(8) 0.0236(3) Uani 1 1 d .
H1 H 0.5709 0.0317 0.1611 0.035 Uiso 1 1 calc GR
N1 N 0.46158(16) 0.7925(2) 0.10513(10) 0.0214(3) Uani 1 1 d .
C16 C 0.44327(17) 0.6148(3) 0.11437(11) 0.0181(4) Uani 1 1 d .
C10 C 0.46468(17) 0.3488(3) 0.23201(11) 0.0181(4) Uani 1 1 d .
H10 H 0.3978 0.2861 0.1913 0.022 Uiso 1 1 calc R
C9 C 0.57396(18) 0.1942(3) 0.25796(12) 0.0205(4) Uani 1 1 d .
C6 C 0.31055(18) 0.2430(3) 0.34788(11) 0.0182(4) Uani 1 1 d .
H6 H 0.2640 0.1775 0.2983 0.022 Uiso 1 1 calc R
C7 C 0.42303(19) 0.1041(3) 0.38228(11) 0.0215(4) Uani 1 1 d .
H7A H 0.4839 0.1667 0.4256 0.026 Uiso 1 1 calc R
H7B H 0.3803 -0.0032 0.4095 0.026 Uiso 1 1 calc R
C15 C 0.53342(17) 0.5039(3) 0.17794(11) 0.0195(4) Uani 1 1 d .
H15A H 0.5790 0.5930 0.2181 0.023 Uiso 1 1 calc R
H15B H 0.6052 0.4437 0.1464 0.023 Uiso 1 1 calc R
C1 C 0.1937(2) 0.2796(3) 0.41135(11) 0.0214(4) Uani 1 1 d .
C2 C 0.08621(19) 0.4122(3) 0.36639(12) 0.0233(4) Uani 1 1 d .
H2A H 0.0390 0.3450 0.3184 0.028 Uiso 1 1 calc R
H2B H 0.0176 0.4451 0.4072 0.028 Uiso 1 1 calc R
C18 C 0.26499(19) 0.7188(3) 0.01921(11) 0.0218(4) Uani 1 1 d .
H18 H 0.2392 0.7118 -0.0431 0.026 Uiso 1 1 calc R
C19 C 0.13791(19) 0.7651(3) 0.06852(11) 0.0218(4) Uani 1 1 d .
C17 C 0.33631(18) 0.5350(3) 0.04910(11) 0.0203(4) Uani 1 1 d .
H17A H 0.2730 0.4493 0.0758 0.024 Uiso 1 1 calc R
H17B H 0.3787 0.4708 0.0019 0.024 Uiso 1 1 calc R
C4 C 0.25961(19) 0.5482(3) 0.26896(12) 0.0211(4) Uani 1 1 d .
H4A H 0.2992 0.6660 0.2494 0.025 Uiso 1 1 calc R
H4B H 0.2160 0.4851 0.2186 0.025 Uiso 1 1 calc R
C12 C 0.4661(2) 0.5394(3) 0.37438(12) 0.0226(4) Uani 1 1 d .
H12A H 0.5079 0.4567 0.4179 0.034 Uiso 1 1 calc GR
H12B H 0.4086 0.6304 0.4013 0.034 Uiso 1 1 calc GR
H12C H 0.5373 0.6045 0.3454 0.034 Uiso 1 1 calc GR
C8 C 0.50721(19) 0.0346(3) 0.30772(12) 0.0220(4) Uani 1 1 d .
H8A H 0.5794 -0.0500 0.3309 0.026 Uiso 1 1 calc R
H8B H 0.4469 -0.0378 0.2676 0.026 Uiso 1 1 calc R
C3 C 0.1486(2) 0.5946(3) 0.33211(12) 0.0244(4) Uani 1 1 d .
H3A H 0.1892 0.6682 0.3802 0.029 Uiso 1 1 calc R
H3B H 0.0761 0.6701 0.3028 0.029 Uiso 1 1 calc R
C5 C 0.37717(18) 0.4218(3) 0.30781(11) 0.0179(4) Uani 1 1 d .
C11 C 0.70558(19) 0.2660(3) 0.30730(13) 0.0269(4) Uani 1 1 d .
H11A H 0.7714 0.1644 0.3141 0.040 Uiso 1 1 calc GR
H11B H 0.6832 0.3112 0.3634 0.040 Uiso 1 1 calc GR
H11C H 0.7447 0.3676 0.2754 0.040 Uiso 1 1 calc GR
C20 C 0.1320(2) 0.9246(3) 0.12101(13) 0.0278(4) Uani 1 1 d .
H20 H 0.2083 1.0046 0.1283 0.033 Uiso 1 1 calc R
C14 C 0.2458(2) 0.3597(3) 0.49986(12) 0.0275(4) Uani 1 1 d .
H14A H 0.3220 0.2844 0.5231 0.041 Uiso 1 1 calc GR
H14B H 0.1722 0.3563 0.5388 0.041 Uiso 1 1 calc GR
H14C H 0.2758 0.4883 0.4930 0.041 Uiso 1 1 calc GR
C24 C 0.0238(2) 0.6469(3) 0.05924(13) 0.0291(5) Uani 1 1 d .
H24 H 0.0275 0.5385 0.0252 0.035 Uiso 1 1 calc R
C21 C 0.0116(2) 0.9645(4) 0.16272(14) 0.0354(5) Uani 1 1 d .
H21 H 0.0082 1.0709 0.1981 0.043 Uiso 1 1 calc R
C13 C 0.1190(2) 0.0922(3) 0.42811(14) 0.0301(5) Uani 1 1 d .
H13A H 0.0955 0.0302 0.3738 0.045 Uiso 1 1 calc GR
H13B H 0.0360 0.1176 0.4572 0.045 Uiso 1 1 calc GR
H13C H 0.1788 0.0115 0.4637 0.045 Uiso 1 1 calc GR
C22 C -0.1025(2) 0.8481(4) 0.15209(15) 0.0389(6) Uani 1 1 d .
H22 H -0.1831 0.8764 0.1794 0.047 Uiso 1 1 calc R
C23 C -0.0963(2) 0.6887(4) 0.10041(16) 0.0388(6) Uani 1 1 d .
H23 H -0.1728 0.6091 0.0932 0.047 Uiso 1 1 calc R

loop_
_atom_site_aniso_label
_atom_site_aniso_U_11
_atom_site_aniso_U_22
_atom_site_aniso_U_33
_atom_site_aniso_U_23
_atom_site_aniso_U_13
_atom_site_aniso_U_12
O2 0.0252(6) 0.0259(8) 0.0243(7) 0.0097(6) 0.0001(5) -0.0016(6)
O1 0.0234(6) 0.0228(7) 0.0254(6) -0.0023(6) 0.0091(5) 0.0003(5)
N1 0.0220(7) 0.0229(9) 0.0195(7) 0.0049(6) 0.0022(5) -0.0027(6)
C16 0.0180(8) 0.0200(9) 0.0169(8) 0.0010(7) 0.0062(6) -0.0006(7)
C10 0.0188(7) 0.0181(9) 0.0174(8) 0.0003(7) 0.0016(6) -0.0025(7)
C9 0.0207(8) 0.0207(9) 0.0205(8) -0.0013(7) 0.0033(6) 0.0013(7)
C6 0.0234(8) 0.0166(9) 0.0150(7) -0.0005(7) 0.0048(6) -0.0004(7)
C7 0.0279(9) 0.0188(10) 0.0184(8) 0.0016(7) 0.0051(6) 0.0022(8)
C15 0.0176(8) 0.0201(10) 0.0210(8) 0.0020(7) 0.0034(6) -0.0005(7)
C1 0.0270(9) 0.0202(10) 0.0177(8) 0.0000(7) 0.0065(6) 0.0002(7)
C2 0.0228(8) 0.0274(11) 0.0207(9) -0.0022(8) 0.0079(6) 0.0024(8)
C18 0.0224(8) 0.0257(10) 0.0175(8) 0.0021(7) 0.0012(6) 0.0013(8)
C19 0.0232(8) 0.0250(11) 0.0173(8) 0.0021(7) 0.0007(6) 0.0049(8)
C17 0.0212(8) 0.0231(10) 0.0169(8) -0.0023(7) 0.0046(6) -0.0004(7)
C4 0.0220(8) 0.0205(9) 0.0214(8) 0.0030(7) 0.0056(6) 0.0032(7)
C12 0.0282(9) 0.0180(9) 0.0216(8) -0.0021(7) 0.0008(7) -0.0031(8)
C8 0.0254(9) 0.0175(9) 0.0234(9) 0.0002(7) 0.0049(7) 0.0034(8)
C3 0.0266(9) 0.0233(10) 0.0239(9) 0.0019(8) 0.0060(7) 0.0067(8)
C5 0.0206(8) 0.0161(9) 0.0172(8) -0.0001(7) 0.0031(6) -0.0005(7)
C11 0.0219(9) 0.0291(11) 0.0294(10) 0.0018(8) -0.0020(7) 0.0028(8)
C20 0.0311(10) 0.0275(11) 0.0245(9) -0.0032(8) -0.0015(7) 0.0043(8)
C14 0.0364(10) 0.0286(11) 0.0181(9) -0.0014(8) 0.0061(7) 0.0056(9)
C24 0.0260(9) 0.0312(12) 0.0302(10) -0.0059(9) 0.0024(7) 0.0021(9)
C21 0.0431(12) 0.0379(14) 0.0253(10) -0.0062(9) 0.0027(8) 0.0172(10)
C13 0.0345(10) 0.0266(11) 0.0307(10) 0.0005(8) 0.0152(8) -0.0036(9)
C22 0.0282(10) 0.0575(17) 0.0317(11) 0.0017(11) 0.0090(8) 0.0182(11)
C23 0.0230(10) 0.0500(16) 0.0439(12) -0.0031(11) 0.0052(8) 0.0000(10)

loop_
_atom_type_symbol
_atom_type_description
_atom_type_scat_dispersion_real
_atom_type_scat_dispersion_imag
_atom_type_scat_source
C C 0.0181 0.0091 'International Tables Vol C Tables 4.2.6.8 and 6.1.1.4'
H H 0.0000 0.0000 'International Tables Vol C Tables 4.2.6.8 and 6.1.1.4'
N N 0.0311 0.0180 'International Tables Vol C Tables 4.2.6.8 and 6.1.1.4'
O O 0.0492 0.0322 'International Tables Vol C Tables 4.2.6.8 and 6.1.1.4'

loop_
_geom_angle_atom_site_label_1
_geom_angle_atom_site_label_2
_geom_angle_atom_site_label_3
_geom_angle
N1 O2 C18 106.92(13)
C9 O1 H1 109.5
C16 N1 O2 109.36(16)
N1 C16 C15 120.58(17)
N1 C16 C17 112.71(17)
C15 C16 C17 126.36(17)
C9 C10 H10 105.1
C9 C10 C5 115.22(14)
C15 C10 H10 105.1
C15 C10 C9 109.07(14)
C15 C10 C5 115.98(16)
C5 C10 H10 105.1
O1 C9 C10 107.87(14)
O1 C9 C8 108.30(16)
O1 C9 C11 103.73(14)
C8 C9 C10 110.18(14)
C8 C9 C11 110.96(15)
C11 C9 C10 115.36(16)
C7 C6 H6 104.6
C7 C6 C1 114.40(14)
C7 C6 C5 110.59(14)
C1 C6 H6 104.6
C1 C6 C5 116.55(15)
C5 C6 H6 104.6
C6 C7 H7A 109.7
C6 C7 H7B 109.7
H7A C7 H7B 108.2
C8 C7 C6 110.01(15)
C8 C7 H7A 109.7
C8 C7 H7B 109.7
C16 C15 C10 118.11(14)
C16 C15 H15A 107.8
C16 C15 H15B 107.8
C10 C15 H15A 107.8
C10 C15 H15B 107.8
H15A C15 H15B 107.1
C2 C1 C6 108.27(14)
C2 C1 C14 110.86(16)
C2 C1 C13 106.75(16)
C14 C1 C6 114.13(15)
C14 C1 C13 107.37(16)
C13 C1 C6 109.21(16)
C1 C2 H2A 108.9
C1 C2 H2B 108.9
H2A C2 H2B 107.7
C3 C2 C1 113.52(15)
C3 C2 H2A 108.9
C3 C2 H2B 108.9
O2 C18 H18 109.7
O2 C18 C19 110.71(16)
O2 C18 C17 103.54(14)
C19 C18 H18 109.7
C19 C18 C17 113.27(15)
C17 C18 H18 109.7
C20 C19 C18 121.94(18)
C24 C19 C18 118.88(18)
C24 C19 C20 119.17(18)
C16 C17 C18 99.46(15)
C16 C17 H17A 111.9
C16 C17 H17B 111.9
C18 C17 H17A 111.9
C18 C17 H17B 111.9
H17A C17 H17B 109.6
H4A C4 H4B 107.7
C3 C4 H4A 108.8
C3 C4 H4B 108.8
C3 C4 C5 113.97(15)
C5 C4 H4A 108.8
C5 C4 H4B 108.8
H12A C12 H12B 109.5
H12A C12 H12C 109.5
H12B C12 H12C 109.5
C5 C12 H12A 109.5
C5 C12 H12B 109.5
C5 C12 H12C 109.5
C9 C8 C7 113.77(17)
C9 C8 H8A 108.8
C9 C8 H8B 108.8
C7 C8 H8A 108.8
C7 C8 H8B 108.8
H8A C8 H8B 107.7
C2 C3 C4 110.38(17)
C2 C3 H3A 109.6
C2 C3 H3B 109.6
C4 C3 H3A 109.6
C4 C3 H3B 109.6
H3A C3 H3B 108.1
C6 C5 C10 106.54(14)
C4 C5 C10 108.54(13)
C4 C5 C6 108.05(14)
C4 C5 C12 108.51(15)
C12 C5 C10 111.65(14)
C12 C5 C6 113.40(14)
C9 C11 H11A 109.5
C9 C11 H11B 109.5
C9 C11 H11C 109.5
H11A C11 H11B 109.5
H11A C11 H11C 109.5
H11B C11 H11C 109.5
C19 C20 H20 120.1
C19 C20 C21 119.9(2)
C21 C20 H20 120.1
C1 C14 H14A 109.5
C1 C14 H14B 109.5
C1 C14 H14C 109.5
H14A C14 H14B 109.5
H14A C14 H14C 109.5
H14B C14 H14C 109.5
C19 C24 H24 119.7
C19 C24 C23 120.6(2)
C23 C24 H24 119.7
C20 C21 H21 119.6
C22 C21 C20 120.7(2)
C22 C21 H21 119.6
C1 C13 H13A 109.5
C1 C13 H13B 109.5
C1 C13 H13C 109.5
H13A C13 H13B 109.5
H13A C13 H13C 109.5
H13B C13 H13C 109.5
C21 C22 H22 120.3
C21 C22 C23 119.39(19)
C23 C22 H22 120.3
C24 C23 H23 119.9
C22 C23 C24 120.3(2)
C22 C23 H23 119.9

loop_
_geom_bond_atom_site_label_1
_geom_bond_atom_site_label_2
_geom_bond_distance
O2 N1 1.433(2)
O2 C18 1.443(2)
O1 H1 0.8200
O1 C9 1.443(2)
N1 C16 1.275(3)
C16 C15 1.494(2)
C16 C17 1.509(2)
C10 H10 0.9800
C10 C9 1.554(3)
C10 C15 1.550(2)
C10 C5 1.572(2)
C9 C8 1.528(3)
C9 C11 1.530(2)
C6 H6 0.9800
C6 C7 1.534(3)
C6 C1 1.562(2)
C6 C5 1.561(2)
C7 H7A 0.9700
C7 H7B 0.9700
C7 C8 1.531(2)
C15 H15A 0.9700
C15 H15B 0.9700
C1 C2 1.532(3)
C1 C14 1.535(3)
C1 C13 1.536(3)
C2 H2A 0.9700
C2 H2B 0.9700
C2 C3 1.529(3)
C18 H18 0.9800
C18 C19 1.520(2)
C18 C17 1.526(3)
C19 C20 1.390(3)
C19 C24 1.384(3)
C17 H17A 0.9700
C17 H17B 0.9700
C4 H4A 0.9700
C4 H4B 0.9700
C4 C3 1.529(2)
C4 C5 1.538(2)
C12 H12A 0.9600
C12 H12B 0.9600
C12 H12C 0.9600
C12 C5 1.542(2)
C8 H8A 0.9700
C8 H8B 0.9700
C3 H3A 0.9700
C3 H3B 0.9700
C11 H11A 0.9600
C11 H11B 0.9600
C11 H11C 0.9600
C20 H20 0.9300
C20 C21 1.394(3)
C14 H14A 0.9600
C14 H14B 0.9600
C14 H14C 0.9600
C24 H24 0.9300
C24 C23 1.389(3)
C21 H21 0.9300
C21 C22 1.377(4)
C13 H13A 0.9600
C13 H13B 0.9600
C13 H13C 0.9600
C22 H22 0.9300
C22 C23 1.382(4)
C23 H23 0.9300

loop_
_geom_torsion_atom_site_label_1
_geom_torsion_atom_site_label_2
_geom_torsion_atom_site_label_3
_geom_torsion_atom_site_label_4
_geom_torsion
O2 N1 C16 C15 174.62(13)
O2 N1 C16 C17 0.94(19)
O2 C18 C19 C20 -0.3(2)
O2 C18 C19 C24 178.27(16)
O2 C18 C17 C16 26.00(16)
O1 C9 C8 C7 -167.60(15)
N1 O2 C18 C19 94.28(17)
N1 O2 C18 C17 -27.42(17)
N1 C16 C15 C10 139.94(18)
N1 C16 C17 C18 -17.32(18)
C10 C9 C8 C7 -49.8(2)
C9 C10 C15 C16 153.10(15)
C9 C10 C5 C6 -54.82(18)
C9 C10 C5 C4 -170.95(15)
C9 C10 C5 C12 69.48(19)
C6 C7 C8 C9 56.9(2)
C6 C1 C2 C3 -53.4(2)
C7 C6 C1 C2 -177.19(16)
C7 C6 C1 C14 58.8(2)
C7 C6 C1 C13 -61.3(2)
C7 C6 C5 C10 59.64(17)
C7 C6 C5 C4 176.10(14)
C7 C6 C5 C12 -63.57(19)
C15 C16 C17 C18 169.43(15)
C15 C10 C9 O1 -59.30(18)
C15 C10 C9 C8 -177.34(15)
C15 C10 C9 C11 56.09(19)
C15 C10 C5 C6 176.04(14)
C15 C10 C5 C4 59.90(19)
C15 C10 C5 C12 -59.7(2)
C1 C6 C7 C8 163.86(17)
C1 C6 C5 C10 -167.43(14)
C1 C6 C5 C4 -50.97(19)
C1 C6 C5 C12 69.4(2)
C1 C2 C3 C4 57.4(2)
C18 O2 N1 C16 17.39(19)
C18 C19 C20 C21 177.90(19)
C18 C19 C24 C23 -177.3(2)
C19 C18 C17 C16 -93.96(17)
C19 C20 C21 C22 -0.4(3)
C19 C24 C23 C22 -0.8(4)
C17 C16 C15 C10 -47.3(2)
C17 C18 C19 C20 115.5(2)
C17 C18 C19 C24 -65.9(2)
C3 C4 C5 C10 167.64(16)
C3 C4 C5 C6 52.5(2)
C3 C4 C5 C12 -70.9(2)
C5 C10 C9 O1 168.24(15)
C5 C10 C9 C8 50.2(2)
C5 C10 C9 C11 -76.37(19)
C5 C10 C15 C16 -74.8(2)
C5 C6 C7 C8 -62.1(2)
C5 C6 C1 C2 51.6(2)
C5 C6 C1 C14 -72.3(2)
C5 C6 C1 C13 167.50(16)
C5 C4 C3 C2 -57.0(2)
C11 C9 C8 C7 79.2(2)
C20 C19 C24 C23 1.3(3)
C20 C21 C22 C23 0.9(4)
C14 C1 C2 C3 72.49(19)
C24 C19 C20 C21 -0.7(3)
C21 C22 C23 C24 -0.3(4)
C13 C1 C2 C3 -170.88(15)
